data_4336962
loop_
_publ_author_name
'Dinesh Maity'
'Chanchal Bhaumik'
'Debiprasad Mondal'
'Sujoy Baitalik'

_publ_section_title
;
 Ru(II) and Os(II) Complexes Based on Terpyridyl-Imidazole Ligand Rigidly
 Linked to Pyrene: Synthesis, Structure, Photophysics, Electrochemistry,
 and Anion-Sensing Studies
;
_journal_name_full 'Inorganic Chemistry'
_journal_page_first 13941
_journal_page_last 13955
_journal_paper_doi 10.1021/ic401582m
_journal_volume 52
_journal_year 2013
_chemical_formula_sum 'C58 H36 Cl2 N10 O2 Ru'
_chemical_formula_weight 1076.94
_chemical_name_systematic
; 
 ? 
;
_space_group_IT_number 2
_symmetry_cell_setting triclinic
_symmetry_space_group_name_Hall '-P 1'
_symmetry_space_group_name_H-M 'P -1'
_atom_sites_solution_hydrogens geom
_atom_sites_solution_primary direct
_atom_sites_solution_secondary difmap
_audit_creation_method SHELXL-97
_cell_angle_alpha 106.289(5)
_cell_angle_beta 96.429(5)
_cell_angle_gamma 97.578(5)
_cell_formula_units_Z 2
_cell_length_a 9.417(5)
_cell_length_b 13.291(5)
_cell_length_c 23.144(5)
_cell_measurement_reflns_used 9993
_cell_measurement_temperature 293(2)
_cell_measurement_theta_max 22.68
_cell_measurement_theta_min 2.21
_cell_volume 2722.2(19)
_computing_cell_refinement 'Bruker SAINT'
_computing_data_collection 'Bruker APEX2'
_computing_data_reduction 'Bruker SAINT'
_computing_molecular_graphics 'Bruker SHELXTL'
_computing_publication_material 'Bruker SHELXTL'
_computing_structure_refinement 'SHELXL-97 (Sheldrick, 1997)'
_computing_structure_solution 'SHELXS-97 (Sheldrick, 1990)'
_diffrn_ambient_temperature 293(2)
_diffrn_measured_fraction_theta_full 0.999
_diffrn_measured_fraction_theta_max 0.999
_diffrn_measurement_device_type 'Bruker APEX-II CCD'
_diffrn_measurement_method '\f and \w scans'
_diffrn_radiation_monochromator graphite
_diffrn_radiation_source 'fine-focus sealed tube'
_diffrn_radiation_type MoK\a
_diffrn_radiation_wavelength 0.71073
_diffrn_reflns_av_R_equivalents 0.0340
_diffrn_reflns_av_sigmaI/netI 0.0397
_diffrn_reflns_limit_h_max 11
_diffrn_reflns_limit_h_min -11
_diffrn_reflns_limit_k_max 15
_diffrn_reflns_limit_k_min -15
_diffrn_reflns_limit_l_max 27
_diffrn_reflns_limit_l_min -27
_diffrn_reflns_number 39660
_diffrn_reflns_theta_full 25.00
_diffrn_reflns_theta_max 25.00
_diffrn_reflns_theta_min 0.93
_exptl_absorpt_coefficient_mu 0.437
_exptl_absorpt_correction_T_max 0.9039
_exptl_absorpt_correction_T_min 0.8321
_exptl_absorpt_correction_type multi-scan
_exptl_absorpt_process_details 'SADABS (Sheldrick, 1997)'
_exptl_crystal_colour black
_exptl_crystal_density_diffrn 1.314
_exptl_crystal_description rectanguler
_exptl_crystal_F_000 1096
_exptl_crystal_size_max 0.48
_exptl_crystal_size_mid 0.45
_exptl_crystal_size_min 0.38
_platon_squeeze_details
;
;
_refine_diff_density_max 1.043
_refine_diff_density_min -1.034
_refine_diff_density_rms 0.103
_refine_ls_extinction_method none
_refine_ls_goodness_of_fit_ref 0.993
_refine_ls_hydrogen_treatment constr
_refine_ls_matrix_type full
_refine_ls_number_parameters 658
_refine_ls_number_reflns 9578
_refine_ls_number_restraints 0
_refine_ls_restrained_S_all 0.993
_refine_ls_R_factor_all 0.0745
_refine_ls_R_factor_gt 0.0624
_refine_ls_shift/su_max 0.001
_refine_ls_shift/su_mean 0.000
_refine_ls_structure_factor_coef Fsqd
_refine_ls_weighting_details 'calc w=1/[\s^2^(Fo^2^)+(0.1800P)^2^+0.0000P] where P=(Fo^2^+2Fc^2^)/3'
_refine_ls_weighting_scheme calc
_refine_ls_wR_factor_gt 0.2101
_refine_ls_wR_factor_ref 0.2223
_reflns_number_gt 7638
_reflns_number_total 9578
_reflns_threshold_expression >2sigma(I)
_cod_data_source_file ic401582m_si_002_2.cif
_cod_data_source_block 2
_cod_original_sg_symbol_H-M 'P -1 '
_cod_database_code 4336962

loop_
_symmetry_equiv_pos_as_xyz
'x, y, z'
'-x, -y, -z'

loop_
_atom_site_label
_atom_site_type_symbol
_atom_site_fract_x
_atom_site_fract_y
_atom_site_fract_z
_atom_site_U_iso_or_equiv
_atom_site_adp_type
_atom_site_occupancy
_atom_site_symmetry_multiplicity
_atom_site_calc_flag
_atom_site_refinement_flags
Ru1 Ru 0.94435(3) 0.18021(3) 0.341062(14) 0.04153(18) Uani 1 1 d .
N4 N 0.8793(4) 0.2421(3) 0.27756(15) 0.0389(8) Uani 1 1 d .
N1 N 0.4918(5) 0.6503(3) 0.04998(18) 0.0570(10) Uani 1 1 d .
H1N H 0.4217 0.6396 0.0696 0.068 Uiso 1 1 calc R
N6 N 0.9104(4) 0.2983(3) 0.41659(15) 0.0468(9) Uani 1 1 d .
N10 N 1.1025(5) -0.1041(4) 0.3028(2) 0.0668(12) Uani 1 1 d .
N2 N 0.6978(5) 0.6416(3) 0.01377(18) 0.0581(10) Uani 1 1 d .
N3 N 0.7241(4) 0.1188(3) 0.32219(15) 0.0434(8) Uani 1 1 d .
N5 N 1.1379(4) 0.2651(3) 0.33395(16) 0.0442(8) Uani 1 1 d .
C57 C 0.9951(5) -0.0305(4) 0.2364(2) 0.0495(11) Uani 1 1 d .
N7 N 0.9181(5) 0.3519(4) 0.51768(18) 0.0645(12) Uani 1 1 d .
N9 N 1.0019(4) 0.0385(3) 0.29574(17) 0.0491(9) Uani 1 1 d .
N8 N 1.0230(4) 0.1283(3) 0.41047(18) 0.0525(10) Uani 1 1 d .
C56 C 0.9349(6) -0.0235(4) 0.1809(2) 0.0566(12) Uani 1 1 d .
H56 H 0.8936 0.0351 0.1781 0.068 Uiso 1 1 calc R
C2 C 0.3985(5) 0.7782(4) -0.0025(2) 0.0539(12) Uani 1 1 d .
C27 C 0.7355(5) 0.2255(3) 0.25415(17) 0.0413(10) Uani 1 1 d .
C1 C 0.5003(5) 0.7145(4) 0.0125(2) 0.0512(11) Uani 1 1 d .
C26 C 0.9771(5) 0.3107(3) 0.26158(18) 0.0422(10) Uani 1 1 d .
C29 C 0.6484(5) 0.1517(3) 0.27992(18) 0.0436(10) Uani 1 1 d .
C39 C 0.8429(5) 0.3865(4) 0.4314(2) 0.0516(12) Uani 1 1 d .
C34 C 1.1257(5) 0.3206(4) 0.2928(2) 0.0484(11) Uani 1 1 d .
C52 C 1.0566(6) -0.1168(4) 0.2420(3) 0.0629(13) Uani 1 1 d .
C15 C 0.5785(5) 0.8354(4) -0.06312(19) 0.0494(11) Uani 1 1 d .
C25 C 0.9307(5) 0.3637(4) 0.2220(2) 0.0513(11) Uani 1 1 d .
H25 H 0.9981 0.4102 0.2112 0.062 Uiso 1 1 calc R
C24 C 0.7851(5) 0.3494(4) 0.1976(2) 0.0516(11) Uani 1 1 d .
C20 C 0.8296(6) 0.4495(4) 0.1234(2) 0.0641(14) Uani 1 1 d .
H20 H 0.9225 0.4328 0.1244 0.077 Uiso 1 1 calc R
C14 C 0.6265(5) 0.7090(4) -0.0091(2) 0.0520(11) Uani 1 1 d .
C13 C 0.6742(5) 0.7678(4) -0.0497(2) 0.0524(11) Uani 1 1 d .
C21 C 0.7358(5) 0.4111(4) 0.1578(2) 0.0525(11) Uani 1 1 d .
C16 C 0.4444(5) 0.8405(4) -0.04072(19) 0.0506(11) Uani 1 1 d .
C8 C 0.5301(7) 0.9717(4) -0.1114(2) 0.0633(14) Uani 1 1 d .
H8 H 0.5606 1.0174 -0.1332 0.076 Uiso 1 1 calc R
C30 C 0.4995(5) 0.1205(4) 0.2627(2) 0.0524(12) Uani 1 1 d .
H30 H 0.4499 0.1448 0.2337 0.063 Uiso 1 1 calc R
C28 C 0.6882(5) 0.2778(4) 0.21414(19) 0.0467(10) Uani 1 1 d .
H28 H 0.5904 0.2651 0.1979 0.056 Uiso 1 1 calc R
C22 C 0.5990(6) 0.4362(4) 0.1534(2) 0.0608(13) Uani 1 1 d .
H22 H 0.5331 0.4091 0.1746 0.073 Uiso 1 1 calc R
C51 C 1.0649(5) -0.0114(4) 0.3323(2) 0.0549(12) Uani 1 1 d .
C9 C 0.6219(6) 0.9001(4) -0.0997(2) 0.0586(13) Uani 1 1 d .
C44 C 0.8452(5) 0.4180(4) 0.4944(2) 0.0591(13) Uani 1 1 d .
C6 C 0.3529(6) 0.9081(4) -0.0558(2) 0.0569(12) Uani 1 1 d .
C45 C 0.9548(5) 0.2792(4) 0.4696(2) 0.0521(12) Uani 1 1 d .
C32 C 0.5030(6) 0.0174(5) 0.3317(3) 0.0722(16) Uani 1 1 d .
H32 H 0.4557 -0.0293 0.3495 0.087 Uiso 1 1 calc R
C37 C 1.3912(6) 0.3300(4) 0.3562(3) 0.0638(14) Uani 1 1 d .
H37 H 1.4801 0.3335 0.3793 0.077 Uiso 1 1 calc R
C7 C 0.4023(7) 0.9754(4) -0.0921(2) 0.0626(14) Uani 1 1 d .
H7 H 0.3440 1.0214 -0.1019 0.075 Uiso 1 1 calc R
C53 C 1.0648(8) -0.2012(5) 0.1894(3) 0.0797(18) Uani 1 1 d .
H53 H 1.1100 -0.2581 0.1923 0.096 Uiso 1 1 calc R
C19 C 0.7885(7) 0.5111(5) 0.0885(2) 0.0693(15) Uani 1 1 d .
H19 H 0.8535 0.5342 0.0656 0.083 Uiso 1 1 calc R
C47 C 1.0941(6) 0.1640(5) 0.5168(2) 0.0679(15) Uani 1 1 d .
H47 H 1.0947 0.2044 0.5568 0.082 Uiso 1 1 calc R
C3 C 0.2657(6) 0.7842(4) 0.0177(2) 0.0641(14) Uani 1 1 d .
H3 H 0.2367 0.7439 0.0427 0.077 Uiso 1 1 calc R
C23 C 0.5538(6) 0.4999(4) 0.1190(2) 0.0598(13) Uani 1 1 d .
H23 H 0.4602 0.5154 0.1179 0.072 Uiso 1 1 calc R
C46 C 1.0262(5) 0.1895(4) 0.4686(2) 0.0560(12) Uani 1 1 d .
C18 C 0.6511(6) 0.5403(4) 0.0862(2) 0.0564(12) Uani 1 1 d .
C11 C 0.8376(7) 0.8247(5) -0.1110(3) 0.0763(17) Uani 1 1 d .
H11 H 0.9223 0.8193 -0.1280 0.092 Uiso 1 1 calc R
C12 C 0.7993(6) 0.7635(5) -0.0734(3) 0.0709(15) Uani 1 1 d .
H12 H 0.8608 0.7188 -0.0645 0.085 Uiso 1 1 calc R
C17 C 0.6116(6) 0.6084(4) 0.0502(2) 0.0567(12) Uani 1 1 d .
C4 C 0.1749(6) 0.8501(5) 0.0010(3) 0.0723(15) Uani 1 1 d .
H4 H 0.0853 0.8527 0.0142 0.087 Uiso 1 1 calc R
C35 C 1.2444(5) 0.3801(4) 0.2827(3) 0.0653(14) Uani 1 1 d .
H35 H 1.2347 0.4178 0.2546 0.078 Uiso 1 1 calc R
C49 C 1.1545(6) 0.0117(5) 0.4445(3) 0.0749(16) Uani 1 1 d .
H49 H 1.1962 -0.0494 0.4366 0.090 Uiso 1 1 calc R
C38 C 1.2701(5) 0.2698(4) 0.3637(2) 0.0526(11) Uani 1 1 d .
H38 H 1.2797 0.2302 0.3909 0.063 Uiso 1 1 calc R
C54 C 1.0031(8) -0.1946(5) 0.1347(3) 0.0783(17) Uani 1 1 d .
H54 H 1.0037 -0.2496 0.0995 0.094 Uiso 1 1 calc R
C36 C 1.3821(6) 0.3843(5) 0.3153(3) 0.0722(16) Uani 1 1 d .
H36 H 1.4646 0.4236 0.3086 0.087 Uiso 1 1 calc R
C40 C 0.7799(6) 0.4402(4) 0.3955(2) 0.0596(13) Uani 1 1 d .
H40 H 0.7805 0.4205 0.3537 0.071 Uiso 1 1 calc R
C50 C 1.0848(5) 0.0407(4) 0.3980(2) 0.0550(12) Uani 1 1 d .
C48 C 1.1609(7) 0.0765(6) 0.5038(3) 0.0793(18) Uani 1 1 d .
H48 H 1.2122 0.0599 0.5357 0.095 Uiso 1 1 calc R
C58 C 0.1007(13) 0.7383(10) 0.3746(5) 0.153(4) Uani 1 1 d .
H59A H 0.1612 0.7701 0.4141 0.183 Uiso 1 1 calc R
H59B H 0.0219 0.7767 0.3692 0.183 Uiso 1 1 calc R
C5 C 0.2190(6) 0.9106(5) -0.0347(3) 0.0711(15) Uani 1 1 d .
H5 H 0.1587 0.9547 -0.0453 0.085 Uiso 1 1 calc R
C42 C 0.7145(7) 0.5547(5) 0.4867(3) 0.0777(17) Uani 1 1 d .
H42 H 0.6691 0.6113 0.5042 0.093 Uiso 1 1 calc R
C41 C 0.7157(6) 0.5247(4) 0.4238(3) 0.0706(15) Uani 1 1 d .
H41 H 0.6723 0.5624 0.4005 0.085 Uiso 1 1 calc R
C10 C 0.7501(7) 0.8924(5) -0.1225(3) 0.0738(16) Uani 1 1 d .
H10 H 0.7776 0.9349 -0.1466 0.089 Uiso 1 1 calc R
C43 C 0.7779(7) 0.5034(5) 0.5227(3) 0.0797(18) Uani 1 1 d .
H43 H 0.7771 0.5237 0.5645 0.096 Uiso 1 1 calc R
C55 C 0.9379(7) -0.1059(5) 0.1299(3) 0.0731(16) Uani 1 1 d .
H55 H 0.8969 -0.1037 0.0919 0.088 Uiso 1 1 calc R
Cl1 Cl 0.1986(13) 0.7070(9) 0.3112(4) 0.456(7) Uani 1 1 d .
C31 C 0.4269(6) 0.0533(5) 0.2890(3) 0.0673(15) Uani 1 1 d .
H31 H 0.3270 0.0320 0.2782 0.081 Uiso 1 1 calc R
C33 C 0.6516(5) 0.0527(4) 0.3474(2) 0.0595(13) Uani 1 1 d .
H33 H 0.7029 0.0296 0.3765 0.071 Uiso 1 1 calc R
Cl2 Cl 0.0518(13) 0.6058(8) 0.3549(4) 0.462(7) Uani 1 1 d .
O103 O 0.2249(11) 0.5398(6) 0.2011(5) 0.207(4) Uani 1 1 d .
O101 O 0.1987(4) 0.5600(4) 0.0817(2) 0.0940(16) Uani 1 1 d .

loop_
_atom_site_aniso_label
_atom_site_aniso_U_11
_atom_site_aniso_U_22
_atom_site_aniso_U_33
_atom_site_aniso_U_23
_atom_site_aniso_U_13
_atom_site_aniso_U_12
Ru1 0.0410(2) 0.0436(3) 0.0393(2) 0.01412(17) 0.00291(16) 0.00387(16)
N4 0.0395(19) 0.0381(19) 0.0367(17) 0.0077(15) 0.0074(14) 0.0047(15)
N1 0.063(3) 0.054(2) 0.053(2) 0.0243(19) -0.0010(19) -0.002(2)
N6 0.043(2) 0.052(2) 0.0402(19) 0.0095(17) 0.0038(16) 0.0006(17)
N10 0.074(3) 0.053(3) 0.073(3) 0.020(2) -0.001(2) 0.019(2)
N2 0.068(3) 0.059(3) 0.051(2) 0.027(2) -0.0007(19) 0.005(2)
N3 0.046(2) 0.044(2) 0.0403(18) 0.0152(16) 0.0050(15) 0.0043(16)
N5 0.0403(19) 0.046(2) 0.0430(19) 0.0084(16) 0.0044(15) 0.0096(16)
C57 0.048(3) 0.045(3) 0.056(3) 0.014(2) 0.011(2) 0.008(2)
N7 0.068(3) 0.070(3) 0.042(2) 0.004(2) 0.0060(19) -0.005(2)
N9 0.048(2) 0.049(2) 0.052(2) 0.0199(18) 0.0043(17) 0.0054(17)
N8 0.047(2) 0.058(2) 0.051(2) 0.0225(19) 0.0001(17) -0.0030(19)
C56 0.062(3) 0.055(3) 0.054(3) 0.015(2) 0.014(2) 0.014(2)
C2 0.052(3) 0.053(3) 0.050(3) 0.012(2) -0.004(2) 0.001(2)
C27 0.047(2) 0.038(2) 0.0309(19) 0.0028(17) 0.0032(17) -0.0013(18)
C1 0.062(3) 0.045(3) 0.040(2) 0.013(2) -0.009(2) 0.001(2)
C26 0.045(2) 0.039(2) 0.040(2) 0.0115(18) 0.0042(18) 0.0013(19)
C29 0.047(2) 0.043(2) 0.037(2) 0.0066(18) 0.0081(18) 0.0040(19)
C39 0.047(3) 0.049(3) 0.049(3) 0.005(2) 0.003(2) 0.000(2)
C34 0.045(2) 0.047(3) 0.051(2) 0.012(2) 0.007(2) 0.006(2)
C52 0.068(3) 0.055(3) 0.067(3) 0.018(3) 0.012(3) 0.014(3)
C15 0.058(3) 0.049(3) 0.035(2) 0.0131(19) -0.0056(19) 0.002(2)
C25 0.054(3) 0.051(3) 0.051(3) 0.021(2) 0.010(2) 0.004(2)
C24 0.061(3) 0.050(3) 0.040(2) 0.015(2) 0.001(2) 0.001(2)
C20 0.062(3) 0.076(4) 0.067(3) 0.040(3) 0.010(3) 0.015(3)
C14 0.054(3) 0.053(3) 0.046(2) 0.019(2) -0.007(2) -0.001(2)
C13 0.053(3) 0.058(3) 0.045(2) 0.021(2) -0.002(2) 0.001(2)
C21 0.061(3) 0.048(3) 0.049(3) 0.021(2) 0.000(2) 0.004(2)
C16 0.063(3) 0.043(2) 0.040(2) 0.013(2) -0.009(2) 0.000(2)
C8 0.088(4) 0.049(3) 0.048(3) 0.020(2) -0.008(3) -0.005(3)
C30 0.046(3) 0.060(3) 0.048(2) 0.016(2) 0.004(2) -0.001(2)
C28 0.046(2) 0.047(3) 0.045(2) 0.017(2) 0.0004(19) 0.001(2)
C22 0.065(3) 0.068(3) 0.054(3) 0.031(3) 0.002(2) 0.004(3)
C51 0.056(3) 0.053(3) 0.060(3) 0.027(2) 0.002(2) 0.007(2)
C9 0.068(3) 0.055(3) 0.046(3) 0.016(2) -0.005(2) -0.002(2)
C44 0.053(3) 0.064(3) 0.051(3) 0.005(3) 0.005(2) 0.006(2)
C6 0.067(3) 0.046(3) 0.049(3) 0.009(2) -0.006(2) 0.004(2)
C45 0.050(3) 0.063(3) 0.039(2) 0.015(2) 0.0016(19) 0.000(2)
C32 0.067(4) 0.080(4) 0.075(4) 0.036(3) 0.021(3) -0.004(3)
C37 0.042(3) 0.068(3) 0.075(3) 0.015(3) 0.005(2) 0.006(2)
C7 0.086(4) 0.050(3) 0.051(3) 0.019(2) -0.007(3) 0.012(3)
C53 0.100(5) 0.053(3) 0.082(4) 0.005(3) 0.014(4) 0.033(3)
C19 0.078(4) 0.080(4) 0.066(3) 0.046(3) 0.014(3) 0.015(3)
C47 0.070(3) 0.083(4) 0.050(3) 0.030(3) -0.005(2) 0.002(3)
C3 0.062(3) 0.070(3) 0.058(3) 0.022(3) 0.004(2) 0.003(3)
C23 0.060(3) 0.065(3) 0.056(3) 0.028(3) -0.008(2) 0.008(2)
C46 0.052(3) 0.070(3) 0.043(2) 0.025(2) -0.002(2) -0.004(2)
C18 0.071(3) 0.053(3) 0.044(2) 0.021(2) -0.003(2) -0.002(2)
C11 0.068(4) 0.104(5) 0.068(3) 0.048(3) 0.013(3) 0.006(3)
C12 0.058(3) 0.089(4) 0.071(3) 0.036(3) 0.004(3) 0.009(3)
C17 0.065(3) 0.050(3) 0.051(3) 0.018(2) -0.007(2) 0.003(2)
C4 0.063(3) 0.080(4) 0.080(4) 0.032(3) 0.004(3) 0.018(3)
C35 0.050(3) 0.070(3) 0.075(3) 0.027(3) 0.009(3) -0.002(3)
C49 0.071(4) 0.083(4) 0.080(4) 0.045(3) -0.006(3) 0.016(3)
C38 0.045(3) 0.052(3) 0.056(3) 0.009(2) 0.004(2) 0.009(2)
C54 0.100(5) 0.071(4) 0.066(4) 0.014(3) 0.020(3) 0.029(4)
C36 0.047(3) 0.075(4) 0.090(4) 0.025(3) 0.012(3) -0.006(3)
C40 0.056(3) 0.056(3) 0.053(3) 0.003(2) -0.005(2) 0.003(2)
C50 0.051(3) 0.057(3) 0.060(3) 0.028(2) -0.003(2) 0.007(2)
C48 0.079(4) 0.099(5) 0.066(4) 0.048(4) -0.014(3) 0.006(4)
C58 0.166(10) 0.180(11) 0.148(9) 0.083(8) 0.027(8) 0.077(8)
C5 0.072(4) 0.066(3) 0.077(4) 0.025(3) -0.004(3) 0.022(3)
C42 0.071(4) 0.070(4) 0.077(4) -0.001(3) 0.008(3) 0.017(3)
C41 0.062(3) 0.059(3) 0.077(4) 0.004(3) -0.008(3) 0.012(3)
C10 0.075(4) 0.088(4) 0.062(3) 0.039(3) 0.004(3) -0.004(3)
C43 0.078(4) 0.075(4) 0.061(3) -0.011(3) 0.013(3) -0.007(3)
C55 0.089(4) 0.072(4) 0.059(3) 0.016(3) 0.014(3) 0.022(3)
Cl1 0.694(18) 0.499(13) 0.383(11) 0.271(10) 0.243(12) 0.395(14)
C31 0.047(3) 0.080(4) 0.070(3) 0.021(3) 0.009(3) -0.005(3)
C33 0.055(3) 0.067(3) 0.062(3) 0.034(3) 0.007(2) 0.001(2)
Cl2 0.680(18) 0.346(10) 0.267(7) 0.091(8) -0.149(10) -0.044(11)
O103 0.236(9) 0.155(6) 0.290(11) 0.126(7) 0.097(8) 0.068(6)
O101 0.072(2) 0.140(4) 0.144(4) 0.115(3) 0.073(3) 0.073(3)

loop_
_atom_type_symbol
_atom_type_description
_atom_type_scat_dispersion_real
_atom_type_scat_dispersion_imag
_atom_type_scat_source
C C 0.0033 0.0016 'International Tables Vol C Tables 4.2.6.8 and 6.1.1.4'
H H 0.0000 0.0000 'International Tables Vol C Tables 4.2.6.8 and 6.1.1.4'
N N 0.0061 0.0033 'International Tables Vol C Tables 4.2.6.8 and 6.1.1.4'
Ru Ru -1.2594 0.8363 'International Tables Vol C Tables 4.2.6.8 and 6.1.1.4'
O O 0.0106 0.0060 'International Tables Vol C Tables 4.2.6.8 and 6.1.1.4'
Cl Cl 0.1484 0.1585 'International Tables Vol C Tables 4.2.6.8 and 6.1.1.4'

loop_
_geom_angle_atom_site_label_1
_geom_angle_atom_site_label_2
_geom_angle_atom_site_label_3
_geom_angle
N4 Ru1 N8 175.03(13)
N4 Ru1 N9 105.42(14)
N8 Ru1 N9 77.73(16)
N4 Ru1 N5 79.43(14)
N8 Ru1 N5 96.75(15)
N9 Ru1 N5 91.67(14)
N4 Ru1 N3 78.73(14)
N8 Ru1 N3 105.08(15)
N9 Ru1 N3 93.67(14)
N5 Ru1 N3 158.16(15)
N4 Ru1 N6 98.59(15)
N8 Ru1 N6 78.38(17)
N9 Ru1 N6 155.97(16)
N5 Ru1 N6 93.65(14)
N3 Ru1 N6 90.04(14)
C26 N4 C27 120.4(4)
C26 N4 Ru1 119.0(3)
C27 N4 Ru1 120.3(3)
C17 N1 C1 107.2(4)
C45 N6 C39 106.6(4)
C45 N6 Ru1 112.1(3)
C39 N6 Ru1 140.8(3)
C51 N10 C52 104.2(4)
C17 N2 C14 105.7(4)
C33 N3 C29 118.1(4)
C33 N3 Ru1 127.5(3)
C29 N3 Ru1 114.4(3)
C38 N5 C34 118.0(4)
C38 N5 Ru1 127.9(3)
C34 N5 Ru1 114.1(3)
C56 C57 C52 122.4(5)
C56 C57 N9 130.3(5)
C52 C57 N9 107.2(4)
C45 N7 C44 107.0(4)
C51 N9 C57 104.3(4)
C51 N9 Ru1 114.5(3)
C57 N9 Ru1 141.2(3)
C50 N8 C46 121.6(4)
C50 N8 Ru1 119.2(3)
C46 N8 Ru1 118.8(4)
C55 C56 C57 117.8(5)
C3 C2 C16 120.0(5)
C3 C2 C1 125.3(5)
C16 C2 C1 114.8(4)
N4 C27 C28 120.1(4)
N4 C27 C29 111.1(4)
C28 C27 C29 128.7(4)
C14 C1 N1 107.4(4)
C14 C1 C2 123.6(4)
N1 C1 C2 129.0(5)
N4 C26 C25 119.8(4)
N4 C26 C34 112.5(4)
C25 C26 C34 127.6(4)
N3 C29 C30 122.2(4)
N3 C29 C27 115.3(4)
C30 C29 C27 122.5(4)
C40 C39 N6 131.1(4)
C40 C39 C44 121.1(5)
N6 C39 C44 107.8(5)
N5 C34 C35 121.0(4)
N5 C34 C26 114.8(4)
C35 C34 C26 124.2(5)
N10 C52 C57 109.6(5)
N10 C52 C53 129.8(5)
C57 C52 C53 120.5(5)
C9 C15 C16 120.1(5)
C9 C15 C13 117.7(5)
C16 C15 C13 122.2(4)
C26 C25 C24 121.3(4)
C25 C24 C28 117.5(4)
C25 C24 C21 120.8(4)
C28 C24 C21 121.7(4)
C19 C20 C21 121.5(5)
C1 C14 N2 109.0(4)
C1 C14 C13 123.2(5)
N2 C14 C13 127.8(5)
C12 C13 C15 120.1(5)
C12 C13 C14 125.4(5)
C15 C13 C14 114.4(4)
C22 C21 C20 116.5(5)
C22 C21 C24 122.9(4)
C20 C21 C24 120.5(5)
C6 C16 C15 120.1(4)
C6 C16 C2 118.3(5)
C15 C16 C2 121.7(4)
C7 C8 C9 122.3(5)
C31 C30 C29 119.0(5)
C27 C28 C24 120.8(4)
C21 C22 C23 123.6(5)
N10 C51 N9 114.6(4)
N10 C51 C50 128.2(5)
N9 C51 C50 117.2(4)
C10 C9 C15 119.6(5)
C10 C9 C8 122.1(5)
C15 C9 C8 118.3(5)
N7 C44 C39 107.7(4)
N7 C44 C43 131.4(5)
C39 C44 C43 120.9(6)
C5 C6 C16 119.6(5)
C5 C6 C7 121.9(5)
C16 C6 C7 118.5(5)
N6 C45 N7 110.7(5)
N6 C45 C46 119.6(4)
N7 C45 C46 129.6(4)
C31 C32 C33 118.4(5)
C36 C37 C38 120.0(5)
C8 C7 C6 120.7(5)
C54 C53 C52 116.8(6)
C20 C19 C18 121.7(5)
C46 C47 C48 117.4(5)
C2 C3 C4 120.8(5)
C22 C23 C18 119.0(5)
N8 C46 C47 120.7(5)
N8 C46 C45 110.7(4)
C47 C46 C45 128.6(5)
C19 C18 C23 117.5(5)
C19 C18 C17 120.7(5)
C23 C18 C17 121.8(5)
C10 C11 C12 119.3(6)
C13 C12 C11 121.3(6)
N1 C17 N2 110.7(4)
N1 C17 C18 125.7(5)
N2 C17 C18 123.5(5)
C5 C4 C3 119.4(6)
C34 C35 C36 119.6(5)
C50 C49 C48 118.0(6)
N5 C38 C37 123.0(5)
C53 C54 C55 121.8(6)
C37 C36 C35 118.3(5)
C39 C40 C41 117.5(5)
N8 C50 C49 120.0(5)
N8 C50 C51 110.9(4)
C49 C50 C51 129.1(5)
C47 C48 C49 122.1(5)
Cl2 C58 Cl1 83.2(8)
C4 C5 C6 121.9(5)
C43 C42 C41 121.6(6)
C40 C41 C42 121.5(6)
C11 C10 C9 121.9(5)
C42 C43 C44 117.4(6)
C56 C55 C54 120.6(6)
C30 C31 C32 119.6(5)
N3 C33 C32 122.6(5)

loop_
_geom_bond_atom_site_label_1
_geom_bond_atom_site_label_2
_geom_bond_distance
Ru1 N4 1.955(4)
Ru1 N8 2.024(4)
Ru1 N9 2.057(4)
Ru1 N5 2.061(4)
Ru1 N3 2.076(4)
Ru1 N6 2.083(4)
N4 C26 1.363(5)
N4 C27 1.366(5)
N1 C17 1.323(7)
N1 C1 1.379(6)
N6 C45 1.352(6)
N6 C39 1.384(6)
N10 C51 1.344(7)
N10 C52 1.381(7)
N2 C17 1.355(6)
N2 C14 1.371(6)
N3 C33 1.340(6)
N3 C29 1.350(5)
N5 C38 1.339(6)
N5 C34 1.363(6)
C57 C56 1.376(7)
C57 C52 1.382(7)
C57 N9 1.411(6)
N7 C45 1.365(7)
N7 C44 1.369(7)
N9 C51 1.346(6)
N8 C50 1.344(7)
N8 C46 1.358(6)
C56 C55 1.372(7)
C2 C3 1.388(7)
C2 C16 1.433(6)
C2 C1 1.436(7)
C27 C28 1.374(6)
C27 C29 1.488(6)
C1 C14 1.343(7)
C26 C25 1.372(6)
C26 C34 1.473(6)
C29 C30 1.388(6)
C39 C40 1.373(7)
C39 C44 1.396(7)
C34 C35 1.363(7)
C52 C53 1.421(8)
C15 C9 1.419(6)
C15 C16 1.421(7)
C15 C13 1.423(7)
C25 C24 1.390(7)
C24 C28 1.393(6)
C24 C21 1.471(6)
C20 C19 1.363(7)
C20 C21 1.393(7)
C14 C13 1.452(6)
C13 C12 1.356(7)
C21 C22 1.372(7)
C16 C6 1.409(7)
C8 C7 1.332(8)
C8 C9 1.427(7)
C30 C31 1.368(7)
C22 C23 1.388(6)
C51 C50 1.463(7)
C9 C10 1.375(8)
C44 C43 1.409(8)
C6 C5 1.403(8)
C6 C7 1.457(7)
C45 C46 1.441(7)
C32 C31 1.384(8)
C32 C33 1.389(7)
C37 C36 1.343(8)
C37 C38 1.362(7)
C53 C54 1.364(9)
C19 C18 1.399(8)
C47 C46 1.370(7)
C47 C48 1.370(8)
C3 C4 1.401(8)
C23 C18 1.401(7)
C18 C17 1.446(7)
C11 C10 1.357(8)
C11 C12 1.391(8)
C4 C5 1.365(8)
C35 C36 1.411(8)
C49 C50 1.370(7)
C49 C48 1.391(9)
C54 C55 1.425(8)
C40 C41 1.383(8)
C58 Cl2 1.677(13)
C58 Cl1 1.798(12)
C42 C43 1.354(9)
C42 C41 1.399(8)

loop_
_platon_squeeze_void_nr
_platon_squeeze_void_average_x
_platon_squeeze_void_average_y
_platon_squeeze_void_average_z
_platon_squeeze_void_volume
_platon_squeeze_void_count_electrons
_platon_squeeze_void_content
1 -0.001 0.376 1.006 13 3 ' '
2 0.001 0.624 -0.006 13 3 ' '
3 0.500 0.000 0.500 552 121 ' '
